data_4128390
loop_
_publ_author_name
'Spanopoulos, Ioannis'
'Hadar, Ido'
'Ke, Weijun'
'Tu, Qing'
'Chen, Michelle'
'Tsai, Hsinhan'
'He, Yihui'
'Shekhawat, Gajendra'
'Dravid, Vinayak P.'
'Wasielewski, Michael R.'
'Mohite, Aditya D.'
'Stoumpos, Constantinos C.'
'Kanatzidis, Mercouri G.'

_publ_section_title
;
 Uniaxial Expansion of the 2D Ruddlesden-Popper Perovskite Family for
 Improved Environmental Stability.
;
_journal_issue 13
_journal_name_full 'Journal of the American Chemical Society'
_journal_page_first 5518
_journal_page_last 5534
_journal_paper_doi 10.1021/jacs.9b01327
_journal_volume 141
_journal_year 2019
_chemical_formula_moiety (CH3(CH2)5NH3)2(CH3NH3)2Pb3I10
_chemical_formula_sum 'C14 H44 I10 N4 Pb3'
_chemical_formula_weight 2159.2
_chemical_name_common 'Hexylammonium Methylammonium Lead iodide'
_space_group_IT_number 7
_space_group_name_Hall 'P -2yc'
_space_group_name_H-M_alt 'P 1 c 1'
_symmetry_cell_setting monoclinic
_symmetry_Int_Tables_number 7
_symmetry_space_group_name_Hall 'P -2yc'
_symmetry_space_group_name_H-M 'P 1 c 1'
_cell_angle_alpha 90
_cell_angle_beta 94.5632(10)
_cell_angle_gamma 90
_cell_formula_units_Z 2
_cell_length_a 28.1426(2)
_cell_length_b 8.94130(10)
_cell_length_c 8.9025(5)
_cell_measurement_reflns_used 6276
_cell_measurement_temperature 293
_cell_measurement_theta_max 64.062
_cell_measurement_theta_min 6.709
_cell_volume 2233.05(13)
_computing_cell_refinement 'SAINT V8.34A (Bruker, 2017)'
_computing_data_collection 'APEX2 V2017.3 (Bruker, 2017)'
_computing_data_reduction 'Bruker SAINT'
_diffrn_ambient_temperature 293
_diffrn_detector_area_resol_mean 8
_diffrn_measured_fraction_theta_full 0.98
_diffrn_measured_fraction_theta_max 0.96
_diffrn_measurement_device 'four-circle diffractometer'
_diffrn_measurement_device_type 'Bruker Kappa APEX CCD area detector'
_diffrn_measurement_method '\w and \f scans'
_diffrn_radiation_monochromator 'MX optics'
_diffrn_radiation_probe x-ray
_diffrn_radiation_source microsource
_diffrn_radiation_type 'Mo K\a'
_diffrn_radiation_wavelength 0.71073
_diffrn_reflns_av_R_equivalents 0.0411
_diffrn_reflns_av_unetI/netI 0.0684
_diffrn_reflns_limit_h_max 37
_diffrn_reflns_limit_h_min -42
_diffrn_reflns_limit_k_max 12
_diffrn_reflns_limit_k_min -13
_diffrn_reflns_limit_l_max 11
_diffrn_reflns_limit_l_min -13
_diffrn_reflns_number 17602
_diffrn_reflns_theta_full 31.32
_diffrn_reflns_theta_max 32.22
_diffrn_reflns_theta_min 2.7
_diffrn_source 'sealed tube'
_exptl_absorpt_coefficient_mu 18.205
_exptl_absorpt_correction_T_max 0.7464
_exptl_absorpt_correction_T_min 0.4344
_exptl_absorpt_correction_type multi-scan
_exptl_absorpt_process_details 'Scale APEX3'
_exptl_crystal_density_diffrn 3.2112
_exptl_crystal_description 'brown plate'
_exptl_crystal_F_000 1864
_exptl_crystal_size_max 0.084
_exptl_crystal_size_mid 0.083
_exptl_crystal_size_min 0.025
_refine_diff_density_max 2.12
_refine_diff_density_min -1.49
_refine_ls_abs_structure_details '  4549 of Friedel pairs used in the refinement'
_refine_ls_extinction_method none
_refine_ls_goodness_of_fit_gt 1.66
_refine_ls_goodness_of_fit_ref 1.47
_refine_ls_hydrogen_treatment constr
_refine_ls_number_constraints 192
_refine_ls_number_parameters 177
_refine_ls_number_reflns 12162
_refine_ls_number_restraints 24
_refine_ls_R_factor_all 0.0815
_refine_ls_R_factor_gt 0.0519
_refine_ls_shift/su_max 0.0452
_refine_ls_shift/su_mean 0.0050
_refine_ls_structure_factor_coef Fsqd
_refine_ls_weighting_details w=1/(\s^2^(I)+0.0004I^2^)
_refine_ls_weighting_scheme sigma
_refine_ls_wR_factor_gt 0.1369
_refine_ls_wR_factor_ref 0.1496
_reflns_number_gt 7940
_reflns_number_total 12162
_reflns_threshold_expression I>2\s(I)
_cod_data_source_file ja9b01327_si_005.cif
_cod_data_source_block C6N3
_cod_depositor_comments
;
The following automatic conversions were performed:

data item '_diffrn_radiation_probe' value 'X-ray' was changed to
'x-ray' in accordance with the
/home/data/users/saulius/crontab/automatic-downloads/current/ACS/lib/dictionaries/cif_core.dic
dictionary named 'cif_core.dic' version 2.4.2 last updated on
2011-04-26.

Automatic conversion script
Id: cif_fix_values 6909 2019-04-08 15:41:33Z antanas 
;
_cod_database_code 4128390

loop_
_space_group_symop_id
_space_group_symop_operation_xyz
1 x,y,z
2 x,-y,z+1/2

loop_
_atom_site_label
_atom_site_type_symbol
_atom_site_fract_x
_atom_site_fract_y
_atom_site_fract_z
_atom_site_adp_type
_atom_site_U_iso_or_equiv
_atom_site_site_symmetry_multiplicity
_atom_site_occupancy
_atom_site_calc_flag
Pb1 Pb 0.23166(5) 0.75016(7) 0.30599(14) Uani 0.03483(10) 2 1 d
Pb2 Pb 0.00296(4) 1.24843(7) 0.74569(12) Uani 0.0380(2) 2 1 d
Pb3 Pb 0.46031(4) 0.74846(6) 0.35951(12) Uani 0.0382(2) 2 1 d
I1 I -0.00493(9) 1.4981(2) 0.49286(18) Uani 0.0871(7) 2 1 d
I2 I 0.01901(7) 0.9944(2) 0.50567(17) Uani 0.0805(7) 2 1 d
I3 I 0.44381(8) 0.50488(20) 0.61139(17) Uani 0.0866(8) 2 1 d
I4 I 0.46559(8) 1.0016(2) 0.60913(18) Uani 0.0788(6) 2 1 d
I5 I 0.22130(9) 1.0166(3) 0.0681(2) Uani 0.1122(9) 2 1 d
I6 I -0.10424(7) 1.1877(2) 0.7173(3) Uani 0.1082(9) 2 1 d
I7 I 0.56711(7) 0.6871(3) 0.3849(3) Uani 0.1161(11) 2 1 d
I8 I 0.34289(8) 0.2115(2) 0.8316(3) Uani 0.0850(6) 2 1 d
I9 I 0.11919(8) 0.7104(2) 0.2747(4) Uani 0.0916(7) 2 1 d
I10 I 0.23945(10) 0.4986(3) 0.0577(3) Uani 0.1282(9) 2 1 d
N2 N 0.1427(17) 0.689(6) 0.751(5) Uiso 0.269(16) 2 1 d
C1 C 0.7277(7) -0.041(3) 0.476(2) Uiso 0.180(5) 2 1 d
C3 C 0.6864(7) 0.020(3) 0.378(2) Uiso 0.180(5) 2 1 d
N1 N 0.3495(15) 0.221(3) 1.354(4) Uiso 0.209(11) 2 1 d
C5 C 0.8175(5) 0.420(2) 0.262(3) Uiso 0.159(4) 2 1 d
N3 N 0.9312(6) 0.212(3) 0.236(3) Uiso 0.159(4) 2 1 d
C8 C 0.7700(7) -0.057(4) 0.385(3) Uiso 0.180(5) 2 1 d
C11 C 0.8482(5) 0.283(2) 0.262(3) Uiso 0.159(4) 2 1 d
C12 C 0.7720(6) 0.393(3) 0.167(2) Uiso 0.159(4) 2 1 d
C13 C 0.6517(8) 0.093(3) 0.4745(18) Uiso 0.180(5) 2 1 d
N4 N 0.5359(7) 0.295(3) 0.380(4) Uiso 0.180(5) 2 1 d
C15 C 0.111(2) 0.775(5) 0.846(7) Uiso 0.269(16) 2 1 d
C16 C 0.3376(17) 0.384(3) 1.357(5) Uiso 0.209(11) 2 1 d
C17 C 0.5834(8) 0.264(3) 0.462(3) Uiso 0.180(5) 2 1 d
C18 C 0.8917(7) 0.316(3) 0.181(3) Uiso 0.159(4) 2 1 d
C19 C 0.6098(7) 0.150(3) 0.377(2) Uiso 0.180(5) 2 1 d
C21 C 0.7317(5) 0.470(3) 0.236(2) Uiso 0.159(4) 2 1 d
C22 C 0.6877(6) 0.463(4) 0.129(3) Uiso 0.159(4) 2 1 d
H1n2 H 0.12859 0.6773 0.660794 Uiso 0.3231 2 1 d
H2n2 H 0.169173 0.737988 0.744468 Uiso 0.3231 2 1 d
H3n2 H 0.148805 0.601949 0.791107 Uiso 0.3231 2 1 d
H1n1 H 0.339412 0.18336 1.266994 Uiso 0.2504 2 1 d
H2n1 H 0.380278 0.209389 1.367827 Uiso 0.2504 2 1 d
H3n1 H 0.335863 0.174928 1.425069 Uiso 0.2504 2 1 d
H1n3 H 0.945607 0.179266 0.159355 Uiso 0.1905 2 1 d
H2n3 H 0.951413 0.25977 0.297179 Uiso 0.1905 2 1 d
H3n3 H 0.919366 0.136917 0.28245 Uiso 0.1905 2 1 d
H1n4 H 0.534324 0.388189 0.353229 Uiso 0.216 2 1 d
H2n4 H 0.532357 0.238416 0.299811 Uiso 0.216 2 1 d
H3n4 H 0.513349 0.274963 0.43832 Uiso 0.216 2 1 d
H1c1 H 0.735337 0.026857 0.558519 Uiso 0.216 2 1 d
H2c1 H 0.719398 -0.136564 0.515177 Uiso 0.216 2 1 d
H1c3 H 0.697653 0.092347 0.309664 Uiso 0.216 2 1 d
H2c3 H 0.670842 -0.060328 0.321846 Uiso 0.216 2 1 d
H1c5 H 0.81036 0.442381 0.36355 Uiso 0.1905 2 1 d
H2c5 H 0.834112 0.503211 0.222299 Uiso 0.1905 2 1 d
H1c8 H 0.798084 -0.074437 0.451809 Uiso 0.216 2 1 d
H2c8 H 0.765099 -0.140169 0.31763 Uiso 0.216 2 1 d
H3c8 H 0.774047 0.032674 0.328723 Uiso 0.216 2 1 d
H1c11 H 0.857614 0.254368 0.363866 Uiso 0.1905 2 1 d
H2c11 H 0.830528 0.203123 0.211879 Uiso 0.1905 2 1 d
H1c12 H 0.765732 0.287826 0.160698 Uiso 0.1905 2 1 d
H2c12 H 0.774875 0.432146 0.067243 Uiso 0.1905 2 1 d
H1c13 H 0.666978 0.174554 0.52902 Uiso 0.216 2 1 d
H2c13 H 0.640913 0.021014 0.544437 Uiso 0.216 2 1 d
H1c15 H 0.078784 0.737174 0.830778 Uiso 0.3231 2 1 d
H2c15 H 0.12184 0.764855 0.950363 Uiso 0.3231 2 1 d
H3c15 H 0.110975 0.879042 0.818463 Uiso 0.3231 2 1 d
H1c16 H 0.326081 0.409048 1.452518 Uiso 0.2504 2 1 d
H2c16 H 0.365656 0.441932 1.342613 Uiso 0.2504 2 1 d
H3c16 H 0.313453 0.406314 1.277826 Uiso 0.2504 2 1 d
H1c17 H 0.601559 0.354605 0.47139 Uiso 0.216 2 1 d
H2c17 H 0.578816 0.225505 0.560857 Uiso 0.216 2 1 d
H1c18 H 0.884472 0.301711 0.074357 Uiso 0.1905 2 1 d
H2c18 H 0.901457 0.417438 0.199603 Uiso 0.1905 2 1 d
H1c19 H 0.620802 0.196306 0.28819 Uiso 0.216 2 1 d
H2c19 H 0.588881 0.068856 0.347285 Uiso 0.216 2 1 d
H1c21 H 0.73993 0.573213 0.254953 Uiso 0.1905 2 1 d
H2c21 H 0.725758 0.421983 0.328491 Uiso 0.1905 2 1 d
H1c22 H 0.659958 0.464296 0.185339 Uiso 0.1905 2 1 d
H2c22 H 0.686887 0.547128 0.062161 Uiso 0.1905 2 1 d
H3c22 H 0.688006 0.372065 0.071495 Uiso 0.1905 2 1 d

loop_
_atom_site_aniso_label
_atom_site_aniso_type_symbol
_atom_site_aniso_U_11
_atom_site_aniso_U_22
_atom_site_aniso_U_33
_atom_site_aniso_U_12
_atom_site_aniso_U_13
_atom_site_aniso_U_23
Pb1 Pb 0.04429(19) 0.03225(17) 0.02810(17) 0.00006(12) 0.00393(13) -0.00018(13)
Pb2 Pb 0.0449(4) 0.0387(3) 0.0307(3) -0.0021(3) 0.0052(3) -0.0006(2)
Pb3 Pb 0.0574(5) 0.0243(3) 0.0329(3) 0.0012(3) 0.0042(3) -0.00078(19)
I1 I 0.1512(19) 0.0586(9) 0.0497(7) -0.0111(9) -0.0031(9) 0.0268(7)
I2 I 0.1226(17) 0.0639(9) 0.0557(8) 0.0022(9) 0.0111(10) -0.0308(8)
I3 I 0.150(2) 0.0520(8) 0.0588(8) 0.0032(10) 0.0133(11) 0.0349(7)
I4 I 0.1218(14) 0.0574(8) 0.0600(8) -0.0096(8) 0.0252(9) -0.0353(7)
I5 I 0.133(2) 0.1013(13) 0.1074(11) 0.0268(11) 0.0371(12) 0.0816(10)
I6 I 0.0409(10) 0.0738(11) 0.209(2) -0.0050(10) 0.0030(12) 0.0060(14)
I7 I 0.0549(13) 0.0829(13) 0.211(3) 0.0048(11) 0.0119(15) 0.0046(15)
I8 I 0.0387(9) 0.0897(8) 0.1264(14) 0.0080(12) 0.0048(9) 0.0076(16)
I9 I 0.0332(8) 0.1116(11) 0.1297(15) 0.0037(14) 0.0040(8) 0.0048(18)
I10 I 0.1231(18) 0.1378(17) 0.1234(12) 0.0015(12) 0.0083(12) -0.1095(12)

loop_
_atom_type_symbol
_atom_type_scat_dispersion_real
_atom_type_scat_dispersion_imag
_atom_type_scat_source
C 0.0033 0.0016 'International Tables Vol C tables 4.2.6.8 and 6.1.1.1'
H 0.0000 0.0000 'International Tables Vol C tables 4.2.6.8 and 6.1.1.1'
I -0.4742 1.8119 'International Tables Vol C tables 4.2.6.8 and 6.1.1.1'
N 0.0061 0.0033 'International Tables Vol C tables 4.2.6.8 and 6.1.1.1'
Pb -3.3944 10.1111 'International Tables Vol C tables 4.2.6.8 and 6.1.1.1'

loop_
_geom_angle_atom_site_label_1
_geom_angle_atom_site_label_2
_geom_angle_atom_site_label_3
_geom_angle_site_symmetry_1
_geom_angle_site_symmetry_3
_geom_angle
I5 Pb1 I5 . 2_575 89.34(6)
I5 Pb1 I8 . 2_564 90.26(7)
I5 Pb1 I9 . . 89.29(7)
I5 Pb1 I10 . . 94.29(7)
I5 Pb1 I10 . 2_565 176.13(8)
I5 Pb1 I8 2_575 2_564 91.40(7)
I5 Pb1 I9 2_575 . 89.35(8)
I5 Pb1 I10 2_575 . 176.02(8)
I5 Pb1 I10 2_575 2_565 86.91(7)
I8 Pb1 I9 2_564 . 179.12(9)
I8 Pb1 I10 2_564 . 90.24(7)
I8 Pb1 I10 2_564 2_565 90.74(7)
I9 Pb1 I10 . . 89.04(7)
I9 Pb1 I10 . 2_565 89.75(8)
I10 Pb1 I10 . 2_565 89.44(7)
I1 Pb2 I1 . 2_585 89.12(5)
I1 Pb2 I2 . . 91.81(5)
I1 Pb2 I2 . 2_575 175.65(7)
I1 Pb2 I6 . . 93.07(7)
I1 Pb2 I9 . 2_575 89.43(7)
I1 Pb2 I2 2_585 . 175.79(7)
I1 Pb2 I2 2_585 2_575 89.81(5)
I1 Pb2 I6 2_585 . 93.50(7)
I1 Pb2 I9 2_585 2_575 89.40(7)
I2 Pb2 I2 . 2_575 88.96(5)
I2 Pb2 I6 . . 90.55(7)
I2 Pb2 I9 . 2_575 86.50(7)
I2 Pb2 I6 2_575 . 91.21(7)
I2 Pb2 I9 2_575 2_575 86.34(7)
I6 Pb2 I9 . 2_575 176.20(6)
I3 Pb3 I3 . 2_564 88.88(4)
I3 Pb3 I4 . . 89.77(5)
I3 Pb3 I4 . 2_574 174.20(7)
I3 Pb3 I7 . . 91.31(7)
I3 Pb3 I8 . 2_564 85.78(6)
I3 Pb3 I4 2_564 . 174.26(7)
I3 Pb3 I4 2_564 2_574 91.50(5)
I3 Pb3 I7 2_564 . 90.69(7)
I3 Pb3 I8 2_564 2_564 86.27(6)
I4 Pb3 I4 . 2_574 89.28(5)
I4 Pb3 I7 . . 94.91(7)
I4 Pb3 I8 . 2_564 88.07(6)
I4 Pb3 I7 2_574 . 94.48(7)
I4 Pb3 I8 2_574 2_564 88.46(6)
I7 Pb3 I8 . 2_564 175.83(6)
Pb2 I1 Pb2 . 2_584 171.97(9)
Pb2 I1 N3 . 1_465 87.5(4)
Pb2 I1 N3 2_584 1_465 96.8(4)
Pb2 I2 Pb2 . 2_574 163.49(8)
Pb2 I2 N3 . 1_465 86.5(4)
Pb2 I2 N3 . 2_465 81.5(4)
Pb2 I2 N3 2_574 1_465 81.0(4)
Pb2 I2 N3 2_574 2_465 90.0(4)
N3 I2 N3 1_465 2_465 99.7(5)
Pb3 I3 Pb3 . 2_565 163.07(8)
Pb3 I3 N4 . 2_565 89.4(4)
Pb3 I3 N4 2_565 2_565 81.1(4)
Pb3 I4 Pb3 . 2_575 174.59(8)
Pb1 I5 Pb1 . 2_574 167.28(10)
Pb2 I6 N3 . 2_465 84.7(3)
Pb3 I7 N4 . . 86.4(3)
Pb1 I8 Pb3 2_565 2_565 167.52(6)
Pb1 I9 Pb2 . 2_574 167.12(7)
Pb1 I9 N2 . 2_564 86.0(8)
Pb2 I9 N2 2_574 2_564 106.8(8)
Pb1 I10 Pb1 . 2_564 172.07(11)
Pb1 I10 N2 . 2_564 84.5(7)
Pb1 I10 N2 2_564 2_564 89.9(7)
I9 N2 I10 2_565 2_565 74.3(10)
I9 N2 C15 2_565 . 111(3)
I9 N2 H1n2 2_565 . 82.18
I9 N2 H2n2 2_565 . 131.08
I9 N2 H3n2 2_565 . 29.33
I10 N2 C15 2_565 . 170(3)
I10 N2 H1n2 2_565 . 79.54
I10 N2 H2n2 2_565 . 62.39
I10 N2 H3n2 2_565 . 70.13
C15 N2 H1n2 . . 109.47
C15 N2 H2n2 . . 109.47
C15 N2 H3n2 . . 109.47
H1n2 N2 H2n2 . . 109.47
H1n2 N2 H3n2 . . 109.47
H2n2 N2 H3n2 . . 109.48
C3 C1 C8 . . 109.5(19)
C3 C1 H1c1 . . 109.47
C3 C1 H2c1 . . 109.47
C8 C1 H1c1 . . 109.47
C8 C1 H2c1 . . 109.47
H1c1 C1 H2c1 . . 109.47
C1 C3 C13 . . 109.5(16)
C1 C3 H1c3 . . 109.47
C1 C3 H2c3 . . 109.47
C13 C3 H1c3 . . 109.47
C13 C3 H2c3 . . 109.47
H1c3 C3 H2c3 . . 109.47
C16 N1 H1n1 . . 109.47
C16 N1 H2n1 . . 109.47
C16 N1 H3n1 . . 109.47
H1n1 N1 H2n1 . . 109.47
H1n1 N1 H3n1 . . 109.47
H2n1 N1 H3n1 . . 109.47
C11 C5 C12 . . 109.5(17)
C11 C5 H1c5 . . 109.47
C11 C5 H2c5 . . 109.47
C12 C5 H1c5 . . 109.47
C12 C5 H2c5 . . 109.47
H1c5 C5 H2c5 . . 109.47
I1 N3 I2 1_645 1_645 73.3(4)
I1 N3 I2 1_645 2_664 110.8(4)
I1 N3 I6 1_645 2_664 142.1(8)
I1 N3 C18 1_645 . 94.8(14)
I1 N3 H1n3 1_645 . 118.07
I1 N3 H2n3 1_645 . 14.82
I1 N3 H3n3 1_645 . 114.38
I2 N3 I2 1_645 2_664 71.2(4)
I2 N3 I6 1_645 2_664 72.3(5)
I2 N3 C18 1_645 . 160.4(18)
I2 N3 H1n3 1_645 . 90.03
I2 N3 H2n3 1_645 . 59.84
I2 N3 H3n3 1_645 . 63.9
I2 N3 I6 2_664 2_664 72.1(5)
I2 N3 C18 2_664 . 128.3(17)
I2 N3 H1n3 2_664 . 18.83
I2 N3 H2n3 2_664 . 98.93
I2 N3 H3n3 2_664 . 99.89
I6 N3 C18 2_664 . 113.1(13)
I6 N3 H1n3 2_664 . 77.38
I6 N3 H2n3 2_664 . 131.32
I6 N3 H3n3 2_664 . 33.48
C18 N3 H1n3 . . 109.47
C18 N3 H2n3 . . 109.47
C18 N3 H3n3 . . 109.47
H1n3 N3 H2n3 . . 109.47
H1n3 N3 H3n3 . . 109.47
H2n3 N3 H3n3 . . 109.47
C1 C8 H1c8 . . 109.47
C1 C8 H2c8 . . 109.47
C1 C8 H3c8 . . 109.47
H1c8 C8 H2c8 . . 109.47
H1c8 C8 H3c8 . . 109.47
H2c8 C8 H3c8 . . 109.47
C5 C11 C18 . . 109.5(17)
C5 C11 H1c11 . . 109.47
C5 C11 H2c11 . . 109.47
C18 C11 H1c11 . . 109.47
C18 C11 H2c11 . . 109.47
H1c11 C11 H2c11 . . 109.47
C5 C12 C21 . . 109.5(16)
C5 C12 H1c12 . . 109.47
C5 C12 H2c12 . . 109.47
C21 C12 H1c12 . . 109.47
C21 C12 H2c12 . . 109.47
H1c12 C12 H2c12 . . 109.47
C3 C13 C19 . . 109.5(15)
C3 C13 H1c13 . . 109.47
C3 C13 H2c13 . . 109.47
C19 C13 H1c13 . . 109.47
C19 C13 H2c13 . . 109.47
H1c13 C13 H2c13 . . 109.47
I3 N4 I7 2_564 . 72.9(5)
I3 N4 C17 2_564 . 157.7(17)
I3 N4 H1n4 2_564 . 50.43
I3 N4 H2n4 2_564 . 74.49
I3 N4 H3n4 2_564 . 88.81
I7 N4 C17 . . 88.0(14)
I7 N4 H1n4 . . 22.59
I7 N4 H2n4 . . 125.58
I7 N4 H3n4 . . 112.06
C17 N4 H1n4 . . 109.47
C17 N4 H2n4 . . 109.47
C17 N4 H3n4 . . 109.47
H1n4 N4 H2n4 . . 109.47
H1n4 N4 H3n4 . . 109.47
H2n4 N4 H3n4 . . 109.47
N2 C15 H1c15 . . 109.47
N2 C15 H2c15 . . 109.47
N2 C15 H3c15 . . 109.47
H1c15 C15 H2c15 . . 109.47
H1c15 C15 H3c15 . . 109.47
H2c15 C15 H3c15 . . 109.47
N1 C16 H1c16 . . 109.47
N1 C16 H2c16 . . 109.47
N1 C16 H3c16 . . 109.47
H1c16 C16 H2c16 . . 109.47
H1c16 C16 H3c16 . . 109.47
H2c16 C16 H3c16 . . 109.47
N4 C17 C19 . . 109(2)
N4 C17 H1c17 . . 109.47
N4 C17 H2c17 . . 109.47
C19 C17 H1c17 . . 109.47
C19 C17 H2c17 . . 109.47
H1c17 C17 H2c17 . . 109.48
N3 C18 C11 . . 109.5(19)
N3 C18 H1c18 . . 109.47
N3 C18 H2c18 . . 109.47
C11 C18 H1c18 . . 109.47
C11 C18 H2c18 . . 109.47
H1c18 C18 H2c18 . . 109.47
C13 C19 C17 . . 109.5(19)
C13 C19 H1c19 . . 109.48
C13 C19 H2c19 . . 109.47
C17 C19 H1c19 . . 109.47
C17 C19 H2c19 . . 109.47
H1c19 C19 H2c19 . . 109.47
C12 C21 C22 . . 109.5(18)
C12 C21 H1c21 . . 109.47
C12 C21 H2c21 . . 109.47
C22 C21 H1c21 . . 109.47
C22 C21 H2c21 . . 109.47
H1c21 C21 H2c21 . . 109.47
C21 C22 H1c22 . . 109.47
C21 C22 H2c22 . . 109.47
C21 C22 H3c22 . . 109.48
H1c22 C22 H2c22 . . 109.47
H1c22 C22 H3c22 . . 109.47
H2c22 C22 H3c22 . . 109.47

loop_
_geom_bond_atom_site_label_1
_geom_bond_atom_site_label_2
_geom_bond_site_symmetry_2
_geom_bond_distance
Pb1 I5 . 3.185(3)
Pb1 I5 2_575 3.161(3)
Pb1 I8 2_564 3.139(3)
Pb1 I9 . 3.175(3)
Pb1 I10 . 3.173(3)
Pb1 I10 2_565 3.153(3)
Pb2 I1 . 3.1652(19)
Pb2 I1 2_585 3.179(2)
Pb2 I2 . 3.1754(19)
Pb2 I2 2_575 3.1794(19)
Pb2 I6 . 3.056(2)
Pb2 I9 2_575 3.281(3)
Pb3 I3 . 3.1864(19)
Pb3 I3 2_564 3.1722(18)
Pb3 I4 . 3.167(2)
Pb3 I4 2_574 3.168(2)
Pb3 I7 . 3.046(2)
Pb3 I8 2_564 3.314(2)
I1 N3 1_465 3.79(3)
I2 N3 1_465 3.84(2)
I2 N3 2_465 3.81(2)
I3 N4 2_565 3.83(2)
I6 N3 2_465 3.71(3)
I7 N4 . 3.62(3)
I9 N2 2_564 3.64(5)
I10 N2 2_564 3.73(5)
N2 C15 . 1.50(8)
N2 H1n2 . 0.87
N2 H2n2 . 0.87
N2 H3n2 . 0.87
C1 C3 . 1.50(3)
C1 C8 . 1.50(3)
C1 H1c1 . 0.96
C1 H2c1 . 0.96
C3 C13 . 1.50(3)
C3 H1c3 . 0.96
C3 H2c3 . 0.96
N1 C16 . 1.50(4)
N1 H1n1 . 0.87
N1 H2n1 . 0.87
N1 H3n1 . 0.87
C5 C11 . 1.50(2)
C5 C12 . 1.50(2)
C5 H1c5 . 0.96
C5 H2c5 . 0.96
N3 C18 . 1.50(3)
N3 H1n3 . 0.87
N3 H2n3 . 0.87
N3 H3n3 . 0.87
C8 H1c8 . 0.9599
C8 H2c8 . 0.96
C8 H3c8 . 0.96
C11 C18 . 1.50(3)
C11 H1c11 . 0.96
C11 H2c11 . 0.96
C12 C21 . 1.50(3)
C12 H1c12 . 0.96
C12 H2c12 . 0.96
C13 C19 . 1.50(3)
C13 H1c13 . 0.96
C13 H2c13 . 0.96
N4 C17 . 1.50(3)
N4 H1n4 . 0.87
N4 H2n4 . 0.87
N4 H3n4 . 0.87
C15 H1c15 . 0.96
C15 H2c15 . 0.96
C15 H3c15 . 0.96
C16 H1c16 . 0.96
C16 H2c16 . 0.96
C16 H3c16 . 0.96
C17 C19 . 1.50(4)
C17 H1c17 . 0.96
C17 H2c17 . 0.96
C18 H1c18 . 0.96
C18 H2c18 . 0.96
C19 H1c19 . 0.96
C19 H2c19 . 0.96
C21 C22 . 1.50(3)
C21 H1c21 . 0.96
C21 H2c21 . 0.96
C22 H1c22 . 0.96
C22 H2c22 . 0.96
C22 H3c22 . 0.96

loop_
_twin_individual_id
_twin_individual_mass_fraction_refined
_twin_individual_twin_matrix_11
_twin_individual_twin_matrix_12
_twin_individual_twin_matrix_13
_twin_individual_twin_matrix_21
_twin_individual_twin_matrix_22
_twin_individual_twin_matrix_23
_twin_individual_twin_matrix_31
_twin_individual_twin_matrix_32
_twin_individual_twin_matrix_33
1 0.473(14) 1 0 0 0 1 0 0 0 1
2 0.527(14) -1 0 0 0 1 0 0 0 -1

loop_
_restr_distance_atom_site_label_1
_restr_distance_atom_site_label_2
_restr_distance_target
_restr_distance_target_weight_param
N1 C16 1.5 0.001
N2 C15 1.5 0.001
N4 C17 1.5 0.001
C17 C19 1.5 0.001
C19 C13 1.5 0.001
C13 C3 1.5 0.001
C3 C1 1.5 0.001
C1 C8 1.5 0.001
N3 C18 1.5 0.001
C18 C11 1.5 0.001
C11 C5 1.5 0.001
C5 C12 1.5 0.001
C12 C21 1.5 0.001
C21 C22 1.5 0.001

loop_
_restr_angle_atom_site_label_1
_restr_angle_atom_site_label_2
_restr_angle_atom_site_label_3
_restr_angle_target
_restr_angle_target_weight_param
N4 C17 C19 109.47 0.01
C17 C19 C13 109.47 0.01
C19 C13 C3 109.47 0.01
C13 C3 C1 109.47 0.01
C3 C1 C8 109.47 0.01
N3 C18 C11 109.47 0.01
C18 C11 C5 109.47 0.01
C11 C5 C12 109.47 0.01
C5 C12 C21 109.47 0.01
C12 C21 C22 109.47 0.01
